data_1502951
loop_
_publ_author_name
'Su, Yong-Sheng'
'Chen, Chuan-Feng'

_publ_section_title
;
 Novel anthracene-based cylindrical macrotricyclic polyether: powerful
 host for bispyridinium dications.
;
_journal_issue 8
_journal_name_full 'Organic letters'
_journal_page_first 1888
_journal_page_last 1891
_journal_paper_doi 10.1021/ol100589u
_journal_volume 12
_journal_year 2010
_chemical_formula_moiety 'C64 H84 O20, C18 H18 N2, 2(F6 P), 2(C2 H3 N)'
_chemical_formula_sum 'C86 H108 F12 N4 O20 P2'
_chemical_formula_weight 1807.70
_chemical_name_systematic
; 
 ? 
;
_space_group_IT_number 2
_symmetry_cell_setting triclinic
_symmetry_space_group_name_Hall '-P 1'
_symmetry_space_group_name_H-M 'P -1'
_atom_sites_solution_hydrogens geom
_atom_sites_solution_primary direct
_atom_sites_solution_secondary difmap
_audit_creation_method SHELXL-97
_cell_angle_alpha 79.289(5)
_cell_angle_beta 85.127(6)
_cell_angle_gamma 88.981(6)
_cell_formula_units_Z 1
_cell_length_a 11.732(2)
_cell_length_b 12.020(2)
_cell_length_c 18.224(3)
_cell_measurement_reflns_used 867
_cell_measurement_temperature 173(2)
_cell_measurement_theta_max 27.48
_cell_measurement_theta_min 2.17
_cell_volume 2516.0(7)
_computing_cell_refinement 'CrystalClear (Rigaku Inc., 2008)'
_computing_data_collection 'CrystalClear (Rigaku Inc., 2008)'
_computing_data_reduction 'CrystalClear (Rigaku Inc., 2008)'
_computing_molecular_graphics 'XP in Siemens SHELXTL (Sheldrick, 1994)'
_computing_publication_material 'SHELX97 (Sheldrick, 1997)'
_computing_structure_refinement 'SHELXL-97 (Sheldrick, 1997)'
_computing_structure_solution 'SHELXS-97 (Sheldrick, 1990)'
_diffrn_ambient_temperature 173(2)
_diffrn_measured_fraction_theta_full 0.997
_diffrn_measured_fraction_theta_max 0.997
_diffrn_measurement_device_type 'Saturn724+ CCD'
_diffrn_measurement_method '\w scans at fixed \c = 45\%'
_diffrn_radiation_monochromator graphite
_diffrn_radiation_source 'sealed tube'
_diffrn_radiation_type MoK\a
_diffrn_radiation_wavelength 0.71073
_diffrn_reflns_av_R_equivalents 0.0486
_diffrn_reflns_av_sigmaI/netI 0.0552
_diffrn_reflns_limit_h_max 15
_diffrn_reflns_limit_h_min -15
_diffrn_reflns_limit_k_max 15
_diffrn_reflns_limit_k_min -15
_diffrn_reflns_limit_l_max 23
_diffrn_reflns_limit_l_min -23
_diffrn_reflns_number 33952
_diffrn_reflns_theta_full 27.49
_diffrn_reflns_theta_max 27.49
_diffrn_reflns_theta_min 1.14
_exptl_absorpt_coefficient_mu 0.128
_exptl_absorpt_correction_T_max 0.9823
_exptl_absorpt_correction_T_min 0.9505
_exptl_absorpt_correction_type numerical
_exptl_absorpt_process_details 'CrystalClear (Rigaku Inc., 2008)'
_exptl_crystal_colour brown
_exptl_crystal_density_diffrn 1.193
_exptl_crystal_density_method 'not measured'
_exptl_crystal_description rod
_exptl_crystal_F_000 950
_exptl_crystal_size_max 0.40
_exptl_crystal_size_mid 0.14
_exptl_crystal_size_min 0.14
_refine_diff_density_max 0.427
_refine_diff_density_min -0.358
_refine_diff_density_rms 0.081
_refine_ls_extinction_method none
_refine_ls_goodness_of_fit_ref 1.034
_refine_ls_hydrogen_treatment constr
_refine_ls_matrix_type full
_refine_ls_number_parameters 563
_refine_ls_number_reflns 11507
_refine_ls_number_restraints 0
_refine_ls_restrained_S_all 1.034
_refine_ls_R_factor_all 0.0992
_refine_ls_R_factor_gt 0.0754
_refine_ls_shift/su_max 0.001
_refine_ls_shift/su_mean 0.000
_refine_ls_structure_factor_coef Fsqd
_refine_ls_weighting_details 'calc w=1/[\s^2^(Fo^2^)+(0.1095P)^2^+0.8380P] where P=(Fo^2^+2Fc^2^)/3'
_refine_ls_weighting_scheme calc
_refine_ls_wR_factor_gt 0.2040
_refine_ls_wR_factor_ref 0.2207
_reflns_number_gt 8063
_reflns_number_total 11507
_reflns_threshold_expression >2sigma(I)
_cod_data_source_file ol100589u_si_004.cif
_cod_data_source_block sa551
_cod_original_cell_volume 2516.1(8)
_cod_original_sg_symbol_H-M P-1
_cod_database_code 1502951

loop_
_symmetry_equiv_pos_as_xyz
'x, y, z'
'-x, -y, -z'

loop_
_atom_site_label
_atom_site_type_symbol
_atom_site_fract_x
_atom_site_fract_y
_atom_site_fract_z
_atom_site_U_iso_or_equiv
_atom_site_adp_type
_atom_site_occupancy
_atom_site_symmetry_multiplicity
_atom_site_calc_flag
_atom_site_refinement_flags
P1 P 0.27460(7) 0.09156(7) 0.23327(5) 0.0480(2) Uani 1 1 d .
F1 F 0.1699(2) 0.0591(2) 0.29358(17) 0.1157(11) Uani 1 1 d .
F2 F 0.2405(2) -0.0029(2) 0.18822(16) 0.0881(8) Uani 1 1 d .
F3 F 0.3166(3) 0.18558(18) 0.27627(13) 0.0949(9) Uani 1 1 d .
F4 F 0.20345(19) 0.1851(2) 0.18369(14) 0.0899(8) Uani 1 1 d .
F5 F 0.3520(2) 0.00068(16) 0.28165(11) 0.0678(6) Uani 1 1 d .
F6 F 0.38117(16) 0.12168(16) 0.17265(11) 0.0585(5) Uani 1 1 d .
O1 O 0.39927(15) 0.52129(14) 0.15322(9) 0.0322(4) Uani 1 1 d .
O2 O 0.53533(15) 0.36586(15) 0.07256(10) 0.0369(4) Uani 1 1 d .
O3 O 0.75042(16) 0.24898(17) 0.06997(10) 0.0425(5) Uani 1 1 d .
O4 O 0.45476(15) 0.72581(14) 0.16189(9) 0.0343(4) Uani 1 1 d .
O5 O 0.64859(15) 0.83915(15) 0.07735(10) 0.0364(4) Uani 1 1 d .
O6 O 0.88695(16) 0.80663(17) 0.06519(10) 0.0409(4) Uani 1 1 d .
O7 O 0.04741(15) 0.40843(17) 0.66815(9) 0.0381(4) Uani 1 1 d .
O8 O 0.03332(16) 0.21244(17) 0.78773(10) 0.0430(5) Uani 1 1 d .
O9 O 0.11008(16) 0.61212(17) 0.67827(10) 0.0399(4) Uani 1 1 d .
O10 O 0.12065(16) 0.72504(17) 0.80946(10) 0.0415(5) Uani 1 1 d .
N1 N 0.6881(2) 0.5420(2) 0.19837(13) 0.0401(5) Uani 1 1 d .
N2 N 0.1170(3) 0.4371(3) 0.05119(18) 0.0630(8) Uani 1 1 d .
C1 C 0.2030(2) 0.4618(2) 0.40573(13) 0.0286(5) Uani 1 1 d .
C2 C 0.1807(2) 0.5016(2) 0.47300(13) 0.0292(5) Uani 1 1 d .
C3 C 0.1225(2) 0.4324(2) 0.53779(14) 0.0334(5) Uani 1 1 d .
H3A H 0.0976 0.3589 0.5343 0.040 Uiso 1 1 calc R
C4 C 0.1019(2) 0.4695(2) 0.60441(13) 0.0336(5) Uani 1 1 d .
C5 C 0.1388(2) 0.5808(2) 0.61017(13) 0.0342(5) Uani 1 1 d .
C6 C 0.1971(2) 0.6456(2) 0.55090(14) 0.0344(5) Uani 1 1 d .
H6A H 0.2232 0.7179 0.5561 0.041 Uiso 1 1 calc R
C7 C 0.2209(2) 0.6100(2) 0.48082(13) 0.0318(5) Uani 1 1 d .
C8 C 0.2838(2) 0.6793(2) 0.41985(13) 0.0340(5) Uani 1 1 d .
C9 C 0.3047(2) 0.6393(2) 0.35235(13) 0.0299(5) Uani 1 1 d .
C10 C 0.3671(2) 0.7068(2) 0.28847(13) 0.0303(5) Uani 1 1 d .
H10A H 0.3896 0.7813 0.2914 0.036 Uiso 1 1 calc R
C11 C 0.3947(2) 0.6669(2) 0.22380(13) 0.0294(5) Uani 1 1 d .
C12 C 0.3617(2) 0.5555(2) 0.21874(12) 0.0288(5) Uani 1 1 d .
C13 C 0.2980(2) 0.4906(2) 0.27661(13) 0.0285(5) Uani 1 1 d .
H13A H 0.2737 0.4177 0.2714 0.034 Uiso 1 1 calc R
C14 C 0.26673(19) 0.5300(2) 0.34516(13) 0.0285(5) Uani 1 1 d .
C15 C 0.1609(2) 0.3469(2) 0.39698(16) 0.0419(6) Uani 1 1 d .
H15A H 0.1636 0.3430 0.3436 0.063 Uiso 1 1 calc R
H15B H 0.0820 0.3357 0.4194 0.063 Uiso 1 1 calc R
H15C H 0.2100 0.2876 0.4223 0.063 Uiso 1 1 calc R
C16 C 0.3293(3) 0.7922(2) 0.42708(16) 0.0546(9) Uani 1 1 d .
H16A H 0.4023 0.8066 0.3966 0.082 Uiso 1 1 calc R
H16B H 0.3411 0.7922 0.4797 0.082 Uiso 1 1 calc R
H16C H 0.2744 0.8516 0.4097 0.082 Uiso 1 1 calc R
C17 C 0.3701(2) 0.4075(2) 0.14880(14) 0.0336(5) Uani 1 1 d .
H17A H 0.2860 0.3985 0.1551 0.040 Uiso 1 1 calc R
H17B H 0.4033 0.3541 0.1896 0.040 Uiso 1 1 calc R
C18 C 0.4151(2) 0.3812(2) 0.07468(14) 0.0340(5) Uani 1 1 d .
H18A H 0.3784 0.3114 0.0665 0.041 Uiso 1 1 calc R
H18B H 0.3961 0.4439 0.0341 0.041 Uiso 1 1 calc R
C19 C 0.5716(2) 0.2945(2) 0.01981(15) 0.0399(6) Uani 1 1 d .
H19A H 0.5349 0.3198 -0.0274 0.048 Uiso 1 1 calc R
H19B H 0.5478 0.2155 0.0404 0.048 Uiso 1 1 calc R
C20 C 0.6981(2) 0.2996(3) 0.00436(15) 0.0437(7) Uani 1 1 d .
H20A H 0.7219 0.2590 -0.0370 0.052 Uiso 1 1 calc R
H20B H 0.7228 0.3794 -0.0111 0.052 Uiso 1 1 calc R
C21 C 0.8697(2) 0.2685(3) 0.06131(15) 0.0444(7) Uani 1 1 d .
H21A H 0.8846 0.3510 0.0496 0.053 Uiso 1 1 calc R
H21B H 0.9045 0.2347 0.0191 0.053 Uiso 1 1 calc R
C22 C 0.4863(2) 0.8384(2) 0.16633(14) 0.0349(5) Uani 1 1 d .
H22A H 0.5395 0.8364 0.2059 0.042 Uiso 1 1 calc R
H22B H 0.4175 0.8819 0.1793 0.042 Uiso 1 1 calc R
C23 C 0.5428(2) 0.8943(2) 0.09250(14) 0.0347(5) Uani 1 1 d .
H23A H 0.4919 0.8906 0.0524 0.042 Uiso 1 1 calc R
H23B H 0.5569 0.9750 0.0933 0.042 Uiso 1 1 calc R
C24 C 0.7145(2) 0.9004(2) 0.01493(15) 0.0399(6) Uani 1 1 d .
H24A H 0.7324 0.9763 0.0245 0.048 Uiso 1 1 calc R
H24B H 0.6706 0.9103 -0.0299 0.048 Uiso 1 1 calc R
C25 C 0.8239(2) 0.8372(2) 0.00108(14) 0.0393(6) Uani 1 1 d .
H25A H 0.8053 0.7675 -0.0171 0.047 Uiso 1 1 calc R
H25B H 0.8729 0.8848 -0.0391 0.047 Uiso 1 1 calc R
C26 C 0.9161(3) 0.9004(3) 0.09799(16) 0.0476(7) Uani 1 1 d .
H26A H 0.8481 0.9251 0.1268 0.057 Uiso 1 1 calc R
H26B H 0.9422 0.9646 0.0581 0.057 Uiso 1 1 calc R
C27 C 0.0080(2) 0.2990(3) 0.66111(14) 0.0408(6) Uani 1 1 d .
H27A H 0.0735 0.2526 0.6463 0.049 Uiso 1 1 calc R
H27B H -0.0465 0.3071 0.6218 0.049 Uiso 1 1 calc R
C28 C -0.0498(2) 0.2416(3) 0.73480(15) 0.0461(7) Uani 1 1 d .
H28A H -0.1077 0.2929 0.7533 0.055 Uiso 1 1 calc R
H28B H -0.0893 0.1725 0.7282 0.055 Uiso 1 1 calc R
C29 C -0.0094(3) 0.1347(3) 0.85118(15) 0.0480(7) Uani 1 1 d .
H29A H -0.0397 0.0673 0.8354 0.058 Uiso 1 1 calc R
H29B H -0.0728 0.1698 0.8783 0.058 Uiso 1 1 calc R
C30 C 0.1222(3) 0.7310(3) 0.67740(15) 0.0437(7) Uani 1 1 d .
H30A H 0.0913 0.7748 0.6319 0.052 Uiso 1 1 calc R
H30B H 0.2043 0.7497 0.6758 0.052 Uiso 1 1 calc R
C31 C 0.0599(3) 0.7635(3) 0.74562(15) 0.0480(7) Uani 1 1 d .
H31A H 0.0514 0.8468 0.7380 0.058 Uiso 1 1 calc R
H31B H -0.0176 0.7297 0.7536 0.058 Uiso 1 1 calc R
C32 C 0.0783(3) 0.7819(3) 0.86925(15) 0.0446(7) Uani 1 1 d .
H32A H -0.0060 0.7746 0.8772 0.054 Uiso 1 1 calc R
H32B H 0.0974 0.8634 0.8557 0.054 Uiso 1 1 calc R
C33 C 0.6337(3) 0.4468(3) 0.23290(17) 0.0460(7) Uani 1 1 d .
H33A H 0.6253 0.3873 0.2060 0.055 Uiso 1 1 calc R
C34 C 0.5902(3) 0.4339(3) 0.30601(16) 0.0437(6) Uani 1 1 d .
H34A H 0.5532 0.3653 0.3294 0.052 Uiso 1 1 calc R
C35 C 0.5995(2) 0.5206(2) 0.34655(16) 0.0388(6) Uani 1 1 d .
C36 C 0.6582(3) 0.6178(3) 0.30946(17) 0.0455(7) Uani 1 1 d .
H36A H 0.6682 0.6785 0.3351 0.055 Uiso 1 1 calc R
C37 C 0.7013(3) 0.6263(3) 0.23649(17) 0.0483(7) Uani 1 1 d .
H37A H 0.7414 0.6928 0.2122 0.058 Uiso 1 1 calc R
C38 C 0.7281(3) 0.5547(3) 0.11808(16) 0.0544(8) Uani 1 1 d .
H38A H 0.7528 0.4809 0.1069 0.082 Uiso 1 1 calc R
H38B H 0.7926 0.6077 0.1066 0.082 Uiso 1 1 calc R
H38C H 0.6656 0.5840 0.0875 0.082 Uiso 1 1 calc R
C39 C 0.5484(2) 0.5110(2) 0.42567(15) 0.0372(6) Uani 1 1 d .
C40 C 0.4802(3) 0.4184(3) 0.45916(17) 0.0474(7) Uani 1 1 d .
H40A H 0.4661 0.3611 0.4315 0.057 Uiso 1 1 calc R
C41 C 0.5673(3) 0.5908(3) 0.46749(17) 0.0468(7) Uani 1 1 d .
H41A H 0.6140 0.6542 0.4460 0.056 Uiso 1 1 calc R
C42 C 0.0331(4) 0.5375(4) 0.1571(3) 0.0789(12) Uani 1 1 d .
H42A H -0.0313 0.4942 0.1857 0.118 Uiso 1 1 calc R
H42B H 0.0068 0.6134 0.1353 0.118 Uiso 1 1 calc R
H42C H 0.0930 0.5438 0.1904 0.118 Uiso 1 1 calc R
C43 C 0.0783(3) 0.4805(3) 0.09797(18) 0.0485(7) Uani 1 1 d .

loop_
_atom_site_aniso_label
_atom_site_aniso_U_11
_atom_site_aniso_U_22
_atom_site_aniso_U_33
_atom_site_aniso_U_23
_atom_site_aniso_U_13
_atom_site_aniso_U_12
P1 0.0534(5) 0.0402(4) 0.0462(4) -0.0021(3) 0.0050(3) 0.0066(3)
F1 0.0924(18) 0.104(2) 0.118(2) 0.0320(17) 0.0573(17) 0.0233(15)
F2 0.0815(16) 0.0792(16) 0.111(2) -0.0297(14) -0.0197(14) -0.0251(12)
F3 0.183(3) 0.0429(12) 0.0573(13) -0.0126(10) 0.0049(15) 0.0036(14)
F4 0.0606(13) 0.0945(18) 0.0955(18) 0.0241(14) 0.0048(12) 0.0282(12)
F5 0.0947(16) 0.0463(11) 0.0587(12) -0.0001(9) -0.0088(11) 0.0112(10)
F6 0.0545(11) 0.0622(12) 0.0555(11) -0.0057(9) 0.0046(9) -0.0043(9)
O1 0.0409(10) 0.0335(9) 0.0231(8) -0.0112(7) 0.0067(7) -0.0037(7)
O2 0.0375(10) 0.0435(10) 0.0326(9) -0.0176(8) 0.0045(7) -0.0018(8)
O3 0.0353(10) 0.0572(12) 0.0359(10) -0.0115(9) -0.0009(8) 0.0010(8)
O4 0.0422(10) 0.0315(9) 0.0290(9) -0.0102(7) 0.0099(7) -0.0049(7)
O5 0.0371(10) 0.0376(10) 0.0313(9) -0.0035(7) 0.0088(7) -0.0032(7)
O6 0.0426(10) 0.0483(11) 0.0324(10) -0.0087(8) -0.0031(8) -0.0030(8)
O7 0.0348(9) 0.0545(12) 0.0225(8) -0.0030(8) 0.0049(7) -0.0073(8)
O8 0.0384(10) 0.0572(12) 0.0292(9) 0.0034(8) -0.0014(8) -0.0128(9)
O9 0.0425(10) 0.0537(12) 0.0245(9) -0.0126(8) 0.0029(7) 0.0026(8)
O10 0.0431(11) 0.0561(12) 0.0294(9) -0.0196(8) -0.0023(8) 0.0096(9)
N1 0.0446(13) 0.0417(13) 0.0350(12) -0.0085(10) -0.0061(10) 0.0022(10)
N2 0.0620(18) 0.0657(19) 0.0603(18) -0.0113(15) -0.0011(15) 0.0007(14)
C1 0.0281(11) 0.0345(13) 0.0231(11) -0.0054(9) -0.0006(9) -0.0007(9)
C2 0.0286(12) 0.0311(12) 0.0283(12) -0.0074(9) -0.0004(9) 0.0013(9)
C3 0.0363(13) 0.0352(13) 0.0281(12) -0.0047(10) -0.0010(10) -0.0010(10)
C4 0.0303(12) 0.0477(15) 0.0218(11) -0.0048(10) -0.0008(9) 0.0032(10)
C5 0.0358(13) 0.0490(15) 0.0189(11) -0.0115(10) 0.0028(9) 0.0035(11)
C6 0.0430(14) 0.0337(13) 0.0270(12) -0.0083(10) -0.0001(10) 0.0037(10)
C7 0.0329(13) 0.0362(13) 0.0267(12) -0.0080(10) -0.0012(9) 0.0046(10)
C8 0.0425(14) 0.0356(13) 0.0230(11) -0.0061(10) 0.0024(10) 0.0046(10)
C9 0.0296(12) 0.0348(13) 0.0252(11) -0.0063(9) 0.0005(9) 0.0026(9)
C10 0.0382(13) 0.0273(12) 0.0253(11) -0.0072(9) 0.0040(9) -0.0026(9)
C11 0.0300(12) 0.0319(12) 0.0243(11) -0.0036(9) 0.0046(9) 0.0026(9)
C12 0.0323(12) 0.0337(13) 0.0208(11) -0.0063(9) -0.0019(9) 0.0032(9)
C13 0.0323(12) 0.0314(12) 0.0242(11) -0.0120(9) -0.0017(9) 0.0008(9)
C14 0.0251(11) 0.0380(13) 0.0233(11) -0.0086(9) -0.0010(9) 0.0009(9)
C15 0.0458(15) 0.0425(15) 0.0379(14) -0.0124(12) 0.0077(12) -0.0104(12)
C16 0.096(3) 0.0368(15) 0.0316(14) -0.0162(12) 0.0144(15) -0.0142(15)
C17 0.0359(13) 0.0341(13) 0.0326(13) -0.0131(10) 0.0033(10) -0.0025(10)
C18 0.0356(13) 0.0382(14) 0.0300(12) -0.0118(10) 0.0004(10) -0.0031(10)
C19 0.0506(16) 0.0439(15) 0.0283(13) -0.0166(11) 0.0008(11) 0.0023(12)
C20 0.0469(16) 0.0559(18) 0.0295(13) -0.0143(12) 0.0026(11) 0.0048(13)
C21 0.0392(15) 0.0626(19) 0.0347(14) -0.0205(13) 0.0017(11) 0.0027(13)
C22 0.0407(14) 0.0318(13) 0.0327(13) -0.0108(10) 0.0047(10) -0.0014(10)
C23 0.0406(14) 0.0333(13) 0.0303(12) -0.0092(10) 0.0042(10) -0.0019(10)
C24 0.0427(15) 0.0470(16) 0.0282(13) -0.0050(11) 0.0052(11) -0.0081(12)
C25 0.0416(15) 0.0499(16) 0.0266(12) -0.0089(11) 0.0025(10) -0.0058(12)
C26 0.0580(18) 0.0484(17) 0.0355(15) -0.0036(12) -0.0032(13) -0.0190(14)
C27 0.0430(15) 0.0533(17) 0.0253(12) -0.0051(11) 0.0004(11) -0.0151(12)
C28 0.0387(15) 0.066(2) 0.0301(14) 0.0003(12) 0.0007(11) -0.0131(13)
C29 0.0479(16) 0.0617(19) 0.0310(14) 0.0013(12) -0.0024(12) -0.0200(14)
C30 0.0501(16) 0.0526(17) 0.0323(14) -0.0195(12) -0.0003(12) 0.0068(13)
C31 0.0510(17) 0.066(2) 0.0334(14) -0.0249(14) -0.0067(12) 0.0163(14)
C32 0.0424(15) 0.0606(18) 0.0349(14) -0.0233(13) 0.0041(12) 0.0089(13)
C33 0.0475(16) 0.0504(17) 0.0432(16) -0.0170(13) -0.0033(13) 0.0008(13)
C34 0.0491(16) 0.0436(16) 0.0389(15) -0.0080(12) -0.0042(12) -0.0027(12)
C35 0.0308(13) 0.0461(16) 0.0423(15) -0.0127(12) -0.0114(11) 0.0100(11)
C36 0.0531(17) 0.0406(16) 0.0442(16) -0.0119(12) -0.0036(13) 0.0004(13)
C37 0.0547(18) 0.0466(17) 0.0444(16) -0.0100(13) -0.0046(13) -0.0034(13)
C38 0.070(2) 0.061(2) 0.0323(15) -0.0128(14) 0.0018(14) -0.0046(16)
C39 0.0336(13) 0.0409(15) 0.0383(14) -0.0086(11) -0.0088(11) 0.0055(11)
C40 0.0504(17) 0.0502(18) 0.0458(17) -0.0189(14) -0.0066(13) 0.0020(13)
C41 0.0549(18) 0.0425(16) 0.0443(16) -0.0126(13) 0.0002(13) -0.0076(13)
C42 0.072(3) 0.093(3) 0.077(3) -0.031(2) -0.007(2) 0.014(2)
C43 0.0433(16) 0.0529(18) 0.0480(17) -0.0058(14) -0.0044(13) -0.0024(13)

loop_
_atom_type_symbol
_atom_type_description
_atom_type_scat_dispersion_real
_atom_type_scat_dispersion_imag
_atom_type_scat_source
C C 0.0033 0.0016 'International Tables Vol C Tables 4.2.6.8 and 6.1.1.4'
H H 0.0000 0.0000 'International Tables Vol C Tables 4.2.6.8 and 6.1.1.4'
N N 0.0061 0.0033 'International Tables Vol C Tables 4.2.6.8 and 6.1.1.4'
O O 0.0106 0.0060 'International Tables Vol C Tables 4.2.6.8 and 6.1.1.4'
F F 0.0171 0.0103 'International Tables Vol C Tables 4.2.6.8 and 6.1.1.4'
P P 0.1023 0.0942 'International Tables Vol C Tables 4.2.6.8 and 6.1.1.4'

loop_
_geom_angle_atom_site_label_1
_geom_angle_atom_site_label_2
_geom_angle_atom_site_label_3
_geom_angle
_geom_angle_site_symmetry_1
_geom_angle_site_symmetry_3
F4 P1 F1 92.62(14) . .
F4 P1 F5 177.14(13) . .
F1 P1 F5 89.93(14) . .
F4 P1 F2 91.91(15) . .
F1 P1 F2 91.46(17) . .
F5 P1 F2 89.32(13) . .
F4 P1 F6 88.36(12) . .
F1 P1 F6 178.81(13) . .
F5 P1 F6 89.11(11) . .
F2 P1 F6 87.84(13) . .
F4 P1 F3 89.43(15) . .
F1 P1 F3 91.69(18) . .
F5 P1 F3 89.19(13) . .
F2 P1 F3 176.51(15) . .
F6 P1 F3 88.98(13) . .
C12 O1 C17 115.36(18) . .
C18 O2 C19 109.94(19) . .
C21 O3 C20 111.0(2) . .
C11 O4 C22 115.76(18) . .
C24 O5 C23 112.1(2) . .
C25 O6 C26 113.9(2) . .
C4 O7 C27 115.0(2) . .
C29 O8 C28 112.1(2) . .
C5 O9 C30 114.1(2) . .
C31 O10 C32 109.5(2) . .
C33 N1 C37 119.6(3) . .
C33 N1 C38 119.3(2) . .
C37 N1 C38 121.0(3) . .
C2 C1 C14 119.2(2) . .
C2 C1 C15 121.3(2) . .
C14 C1 C15 119.6(2) . .
C1 C2 C7 120.9(2) . .
C1 C2 C3 121.2(2) . .
C7 C2 C3 117.8(2) . .
C4 C3 C2 121.8(2) . .
C4 C3 H3A 119.1 . .
C2 C3 H3A 119.1 . .
O7 C4 C3 125.0(2) . .
O7 C4 C5 115.5(2) . .
C3 C4 C5 119.5(2) . .
C6 C5 O9 125.2(2) . .
C6 C5 C4 119.7(2) . .
O9 C5 C4 115.2(2) . .
C5 C6 C7 122.6(2) . .
C5 C6 H6A 118.7 . .
C7 C6 H6A 118.7 . .
C8 C7 C6 121.3(2) . .
C8 C7 C2 120.1(2) . .
C6 C7 C2 118.5(2) . .
C9 C8 C7 118.6(2) . .
C9 C8 C16 120.2(2) . .
C7 C8 C16 121.2(2) . .
C8 C9 C14 121.2(2) . .
C8 C9 C10 120.8(2) . .
C14 C9 C10 117.9(2) . .
C11 C10 C9 121.9(2) . .
C11 C10 H10A 119.1 . .
C9 C10 H10A 119.1 . .
O4 C11 C10 124.8(2) . .
O4 C11 C12 115.6(2) . .
C10 C11 C12 119.6(2) . .
C13 C12 O1 124.6(2) . .
C13 C12 C11 120.4(2) . .
O1 C12 C11 115.0(2) . .
C12 C13 C14 121.4(2) . .
C12 C13 H13A 119.3 . .
C14 C13 H13A 119.3 . .
C1 C14 C9 119.9(2) . .
C1 C14 C13 121.4(2) . .
C9 C14 C13 118.6(2) . .
C1 C15 H15A 109.5 . .
C1 C15 H15B 109.5 . .
H15A C15 H15B 109.5 . .
C1 C15 H15C 109.5 . .
H15A C15 H15C 109.5 . .
H15B C15 H15C 109.5 . .
C8 C16 H16A 109.5 . .
C8 C16 H16B 109.5 . .
H16A C16 H16B 109.5 . .
C8 C16 H16C 109.5 . .
H16A C16 H16C 109.5 . .
H16B C16 H16C 109.5 . .
O1 C17 C18 110.1(2) . .
O1 C17 H17A 109.6 . .
C18 C17 H17A 109.6 . .
O1 C17 H17B 109.6 . .
C18 C17 H17B 109.6 . .
H17A C17 H17B 108.2 . .
O2 C18 C17 110.1(2) . .
O2 C18 H18A 109.6 . .
C17 C18 H18A 109.6 . .
O2 C18 H18B 109.6 . .
C17 C18 H18B 109.6 . .
H18A C18 H18B 108.2 . .
O2 C19 C20 110.0(2) . .
O2 C19 H19A 109.7 . .
C20 C19 H19A 109.7 . .
O2 C19 H19B 109.7 . .
C20 C19 H19B 109.7 . .
H19A C19 H19B 108.2 . .
O3 C20 C19 109.4(2) . .
O3 C20 H20A 109.8 . .
C19 C20 H20A 109.8 . .
O3 C20 H20B 109.8 . .
C19 C20 H20B 109.8 . .
H20A C20 H20B 108.2 . .
O3 C21 C32 110.1(2) . 2_666
O3 C21 H21A 109.7 . .
C32 C21 H21A 109.7 2_666 .
O3 C21 H21B 109.7 . .
C32 C21 H21B 109.7 2_666 .
H21A C21 H21B 108.2 . .
O4 C22 C23 109.2(2) . .
O4 C22 H22A 109.8 . .
C23 C22 H22A 109.8 . .
O4 C22 H22B 109.8 . .
C23 C22 H22B 109.8 . .
H22A C22 H22B 108.3 . .
O5 C23 C22 110.0(2) . .
O5 C23 H23A 109.7 . .
C22 C23 H23A 109.7 . .
O5 C23 H23B 109.7 . .
C22 C23 H23B 109.7 . .
H23A C23 H23B 108.2 . .
O5 C24 C25 109.6(2) . .
O5 C24 H24A 109.8 . .
C25 C24 H24A 109.8 . .
O5 C24 H24B 109.8 . .
C25 C24 H24B 109.8 . .
H24A C24 H24B 108.2 . .
O6 C25 C24 114.2(2) . .
O6 C25 H25A 108.7 . .
C24 C25 H25A 108.7 . .
O6 C25 H25B 108.7 . .
C24 C25 H25B 108.7 . .
H25A C25 H25B 107.6 . .
O6 C26 C29 109.2(3) . 2_666
O6 C26 H26A 109.8 . .
C29 C26 H26A 109.8 2_666 .
O6 C26 H26B 109.8 . .
C29 C26 H26B 109.8 2_666 .
H26A C26 H26B 108.3 . .
O7 C27 C28 109.4(2) . .
O7 C27 H27A 109.8 . .
C28 C27 H27A 109.8 . .
O7 C27 H27B 109.8 . .
C28 C27 H27B 109.8 . .
H27A C27 H27B 108.3 . .
O8 C28 C27 109.5(2) . .
O8 C28 H28A 109.8 . .
C27 C28 H28A 109.8 . .
O8 C28 H28B 109.8 . .
C27 C28 H28B 109.8 . .
H28A C28 H28B 108.2 . .
O8 C29 C26 109.9(2) . 2_666
O8 C29 H29A 109.7 . .
C26 C29 H29A 109.7 2_666 .
O8 C29 H29B 109.7 . .
C26 C29 H29B 109.7 2_666 .
H29A C29 H29B 108.2 . .
O9 C30 C31 110.7(3) . .
O9 C30 H30A 109.5 . .
C31 C30 H30A 109.5 . .
O9 C30 H30B 109.5 . .
C31 C30 H30B 109.5 . .
H30A C30 H30B 108.1 . .
O10 C31 C30 110.3(2) . .
O10 C31 H31A 109.6 . .
C30 C31 H31A 109.6 . .
O10 C31 H31B 109.6 . .
C30 C31 H31B 109.6 . .
H31A C31 H31B 108.1 . .
O10 C32 C21 109.7(2) . 2_666
O10 C32 H32A 109.7 . .
C21 C32 H32A 109.7 2_666 .
O10 C32 H32B 109.7 . .
C21 C32 H32B 109.7 2_666 .
H32A C32 H32B 108.2 . .
N1 C33 C34 121.2(3) . .
N1 C33 H33A 119.4 . .
C34 C33 H33A 119.4 . .
C33 C34 C35 120.7(3) . .
C33 C34 H34A 119.6 . .
C35 C34 H34A 119.6 . .
C34 C35 C36 116.7(3) . .
C34 C35 C39 122.0(3) . .
C36 C35 C39 121.3(3) . .
C37 C36 C35 120.4(3) . .
C37 C36 H36A 119.8 . .
C35 C36 H36A 119.8 . .
N1 C37 C36 121.3(3) . .
N1 C37 H37A 119.3 . .
C36 C37 H37A 119.3 . .
N1 C38 H38A 109.5 . .
N1 C38 H38B 109.5 . .
H38A C38 H38B 109.5 . .
N1 C38 H38C 109.5 . .
H38A C38 H38C 109.5 . .
H38B C38 H38C 109.5 . .
C41 C39 C40 117.8(3) . .
C41 C39 C35 121.8(3) . .
C40 C39 C35 120.4(2) . .
C41 C40 C39 120.6(3) 2_666 .
C41 C40 H40A 119.7 2_666 .
C39 C40 H40A 119.7 . .
C39 C41 C40 121.6(3) . 2_666
C39 C41 H41A 119.2 . .
C40 C41 H41A 119.2 2_666 .
C43 C42 H42A 109.5 . .
C43 C42 H42B 109.5 . .
H42A C42 H42B 109.5 . .
C43 C42 H42C 109.5 . .
H42A C42 H42C 109.5 . .
H42B C42 H42C 109.5 . .
N2 C43 C42 178.0(4) . .

loop_
_geom_bond_atom_site_label_1
_geom_bond_atom_site_label_2
_geom_bond_distance
_geom_bond_site_symmetry_2
P1 F4 1.579(2) .
P1 F1 1.580(2) .
P1 F5 1.593(2) .
P1 F2 1.595(2) .
P1 F6 1.596(2) .
P1 F3 1.596(2) .
O1 C12 1.369(3) .
O1 C17 1.434(3) .
O2 C18 1.418(3) .
O2 C19 1.437(3) .
O3 C21 1.414(3) .
O3 C20 1.420(3) .
O4 C11 1.363(3) .
O4 C22 1.428(3) .
O5 C24 1.412(3) .
O5 C23 1.427(3) .
O6 C25 1.423(3) .
O6 C26 1.429(3) .
O7 C4 1.368(3) .
O7 C27 1.433(3) .
O8 C29 1.407(3) .
O8 C28 1.424(3) .
O9 C5 1.376(3) .
O9 C30 1.435(3) .
O10 C31 1.416(3) .
O10 C32 1.440(3) .
N1 C33 1.343(4) .
N1 C37 1.348(4) .
N1 C38 1.479(4) .
N2 C43 1.138(4) .
C1 C2 1.400(3) .
C1 C14 1.413(3) .
C1 C15 1.516(3) .
C2 C7 1.429(3) .
C2 C3 1.439(3) .
C3 C4 1.371(3) .
C3 H3A 0.9500 .
C4 C5 1.438(4) .
C5 C6 1.350(4) .
C6 C7 1.425(3) .
C6 H6A 0.9500 .
C7 C8 1.418(3) .
C8 C9 1.403(3) .
C8 C16 1.499(4) .
C9 C14 1.426(3) .
C9 C10 1.440(3) .
C10 C11 1.365(3) .
C10 H10A 0.9500 .
C11 C12 1.422(3) .
C12 C13 1.365(3) .
C13 C14 1.434(3) .
C13 H13A 0.9500 .
C15 H15A 0.9800 .
C15 H15B 0.9800 .
C15 H15C 0.9800 .
C16 H16A 0.9800 .
C16 H16B 0.9800 .
C16 H16C 0.9800 .
C17 C18 1.495(3) .
C17 H17A 0.9900 .
C17 H17B 0.9900 .
C18 H18A 0.9900 .
C18 H18B 0.9900 .
C19 C20 1.487(4) .
C19 H19A 0.9900 .
C19 H19B 0.9900 .
C20 H20A 0.9900 .
C20 H20B 0.9900 .
C21 C32 1.474(4) 2_666
C21 H21A 0.9900 .
C21 H21B 0.9900 .
C22 C23 1.493(3) .
C22 H22A 0.9900 .
C22 H22B 0.9900 .
C23 H23A 0.9900 .
C23 H23B 0.9900 .
C24 C25 1.506(4) .
C24 H24A 0.9900 .
C24 H24B 0.9900 .
C25 H25A 0.9900 .
C25 H25B 0.9900 .
C26 C29 1.498(4) 2_666
C26 H26A 0.9900 .
C26 H26B 0.9900 .
C27 C28 1.502(4) .
C27 H27A 0.9900 .
C27 H27B 0.9900 .
C28 H28A 0.9900 .
C28 H28B 0.9900 .
C29 C26 1.498(4) 2_666
C29 H29A 0.9900 .
C29 H29B 0.9900 .
C30 C31 1.500(3) .
C30 H30A 0.9900 .
C30 H30B 0.9900 .
C31 H31A 0.9900 .
C31 H31B 0.9900 .
C32 C21 1.474(4) 2_666
C32 H32A 0.9900 .
C32 H32B 0.9900 .
C33 C34 1.368(4) .
C33 H33A 0.9500 .
C34 C35 1.395(4) .
C34 H34A 0.9500 .
C35 C36 1.398(4) .
C35 C39 1.499(4) .
C36 C37 1.368(4) .
C36 H36A 0.9500 .
C37 H37A 0.9500 .
C38 H38A 0.9800 .
C38 H38B 0.9800 .
C38 H38C 0.9800 .
C39 C41 1.362(4) .
C39 C40 1.396(4) .
C40 C41 1.389(4) 2_666
C40 H40A 0.9500 .
C41 C40 1.389(4) 2_666
C41 H41A 0.9500 .
C42 C43 1.442(5) .
C42 H42A 0.9800 .
C42 H42B 0.9800 .
C42 H42C 0.9800 .

loop_
_geom_torsion_atom_site_label_1
_geom_torsion_atom_site_label_2
_geom_torsion_atom_site_label_3
_geom_torsion_atom_site_label_4
_geom_torsion
_geom_torsion_site_symmetry_4
C14 C1 C2 C7 0.4(3) .
C15 C1 C2 C7 179.8(2) .
C14 C1 C2 C3 -176.0(2) .
C15 C1 C2 C3 3.5(4) .
C1 C2 C3 C4 178.8(2) .
C7 C2 C3 C4 2.4(4) .
C27 O7 C4 C3 -1.7(3) .
C27 O7 C4 C5 178.2(2) .
C2 C3 C4 O7 -179.9(2) .
C2 C3 C4 C5 0.2(4) .
C30 O9 C5 C6 14.3(4) .
C30 O9 C5 C4 -165.6(2) .
O7 C4 C5 C6 177.6(2) .
C3 C4 C5 C6 -2.5(4) .
O7 C4 C5 O9 -2.5(3) .
C3 C4 C5 O9 177.4(2) .
O9 C5 C6 C7 -177.8(2) .
C4 C5 C6 C7 2.2(4) .
C5 C6 C7 C8 -179.1(2) .
C5 C6 C7 C2 0.5(4) .
C1 C2 C7 C8 0.4(4) .
C3 C2 C7 C8 176.9(2) .
C1 C2 C7 C6 -179.2(2) .
C3 C2 C7 C6 -2.7(3) .
C6 C7 C8 C9 179.9(2) .
C2 C7 C8 C9 0.3(4) .
C6 C7 C8 C16 1.0(4) .
C2 C7 C8 C16 -178.6(3) .
C7 C8 C9 C14 -1.8(4) .
C16 C8 C9 C14 177.1(3) .
C7 C8 C9 C10 179.4(2) .
C16 C8 C9 C10 -1.7(4) .
C8 C9 C10 C11 175.8(2) .
C14 C9 C10 C11 -3.1(4) .
C22 O4 C11 C10 -2.1(3) .
C22 O4 C11 C12 179.0(2) .
C9 C10 C11 O4 -179.1(2) .
C9 C10 C11 C12 -0.2(4) .
C17 O1 C12 C13 -1.9(3) .
C17 O1 C12 C11 177.7(2) .
O4 C11 C12 C13 -177.8(2) .
C10 C11 C12 C13 3.3(4) .
O4 C11 C12 O1 2.6(3) .
C10 C11 C12 O1 -176.4(2) .
O1 C12 C13 C14 176.7(2) .
C11 C12 C13 C14 -2.9(4) .
C2 C1 C14 C9 -1.8(3) .
C15 C1 C14 C9 178.7(2) .
C2 C1 C14 C13 176.1(2) .
C15 C1 C14 C13 -3.4(4) .
C8 C9 C14 C1 2.5(4) .
C10 C9 C14 C1 -178.6(2) .
C8 C9 C14 C13 -175.4(2) .
C10 C9 C14 C13 3.5(3) .
C12 C13 C14 C1 -178.5(2) .
C12 C13 C14 C9 -0.5(3) .
C12 O1 C17 C18 179.6(2) .
C19 O2 C18 C17 154.6(2) .
O1 C17 C18 O2 73.9(3) .
C18 O2 C19 C20 167.0(2) .
C21 O3 C20 C19 -170.4(2) .
O2 C19 C20 O3 67.2(3) .
C20 O3 C21 C32 178.4(2) 2_666
C11 O4 C22 C23 -175.4(2) .
C24 O5 C23 C22 -169.7(2) .
O4 C22 C23 O5 -65.8(3) .
C23 O5 C24 C25 -179.1(2) .
C26 O6 C25 C24 -56.7(3) .
O5 C24 C25 O6 -52.3(3) .
C25 O6 C26 C29 -163.2(2) 2_666
C4 O7 C27 C28 180.0(2) .
C29 O8 C28 C27 -165.2(3) .
O7 C27 C28 O8 -69.5(3) .
C28 O8 C29 C26 175.4(3) 2_666
C5 O9 C30 C31 164.2(2) .
C32 O10 C31 C30 164.4(3) .
O9 C30 C31 O10 74.2(3) .
C31 O10 C32 C21 172.5(3) 2_666
C37 N1 C33 C34 0.7(4) .
C38 N1 C33 C34 -176.6(3) .
N1 C33 C34 C35 1.1(4) .
C33 C34 C35 C36 -2.0(4) .
C33 C34 C35 C39 177.4(3) .
C34 C35 C36 C37 1.3(4) .
C39 C35 C36 C37 -178.1(3) .
C33 N1 C37 C36 -1.4(4) .
C38 N1 C37 C36 175.9(3) .
C35 C36 C37 N1 0.4(5) .
C34 C35 C39 C41 173.4(3) .
C36 C35 C39 C41 -7.2(4) .
C34 C35 C39 C40 -6.0(4) .
C36 C35 C39 C40 173.4(3) .
C41 C39 C40 C41 0.6(5) 2_666
C35 C39 C40 C41 180.0(3) 2_666
C40 C39 C41 C40 -0.6(5) 2_666
C35 C39 C41 C40 -180.0(3) 2_666

loop_
_platon_squeeze_void_nr
_platon_squeeze_void_average_x
_platon_squeeze_void_average_y
_platon_squeeze_void_average_z
_platon_squeeze_void_volume
_platon_squeeze_void_count_electrons
_platon_squeeze_void_content
1 -0.044 0.000 0.500 488 210 ' '
